data_2201828
loop_
_publ_author_name
'Simon, Monika'
'Csunderlik, Carol'
'Jones, Peter G.'
'Neda, Ion'
'Tarta-Micle, Andreea'

_publ_section_title
;
 <i>N,N</i>'-Carbonyldisuccinimide
;
_journal_issue 5
_journal_name_full 'Acta Crystallographica Section E'
_journal_page_first o686
_journal_page_last o687
_journal_paper_doi 10.1107/S1600536803007815
_journal_volume 59
_journal_year 2003
_chemical_formula_iupac 'C9 H8 N2 O5'
_chemical_formula_moiety 'C9 H8 N2 O5'
_chemical_formula_sum 'C9 H8 N2 O5'
_chemical_formula_weight 224.17
_chemical_name_systematic
;
N,N'-Carbonyldisuccinimide
;
_space_group_IT_number 14
_symmetry_cell_setting monoclinic
_symmetry_space_group_name_Hall '-P 2ybc'
_symmetry_space_group_name_H-M 'P 1 21/c 1'
_atom_sites_solution_hydrogens geom
_atom_sites_solution_primary direct
_atom_sites_solution_secondary difmap
_audit_creation_method SHELXL-97
_cell_angle_alpha 90.00
_cell_angle_beta 90.01(2)
_cell_angle_gamma 90.00
_cell_formula_units_Z 4
_cell_length_a 7.2372(11)
_cell_length_b 13.396(2)
_cell_length_c 9.5519(12)
_cell_measurement_reflns_used 5487
_cell_measurement_temperature 133(2)
_cell_measurement_theta_max 30.4
_cell_measurement_theta_min 2.6
_cell_volume 926.1(2)
_computing_cell_refinement 'SAINT (Bruker, 1998)'
_computing_data_collection 'SMART (Bruker, 1998)'
_computing_data_reduction SAINT
_computing_molecular_graphics 'XP (Siemens, 1994)'
_computing_publication_material SHELXL97
_computing_structure_refinement 'SHELXL97 (Sheldrick, 1997)'
_computing_structure_solution 'SHELXS97 (Sheldrick, 1990)'
_diffrn_ambient_temperature 133(2)
_diffrn_detector_area_resol_mean 8.192
_diffrn_measured_fraction_theta_full 0.998
_diffrn_measured_fraction_theta_max 0.998
_diffrn_measurement_device_type 'Bruker SMART 1000 CCD'
_diffrn_measurement_method \w
_diffrn_radiation_monochromator graphite
_diffrn_radiation_source 'fine-focus sealed tube'
_diffrn_radiation_type MoK\a
_diffrn_radiation_wavelength 0.71073
_diffrn_reflns_av_R_equivalents 0.0316
_diffrn_reflns_av_sigmaI/netI 0.0240
_diffrn_reflns_limit_h_max 10
_diffrn_reflns_limit_h_min -10
_diffrn_reflns_limit_k_max 18
_diffrn_reflns_limit_k_min -18
_diffrn_reflns_limit_l_max 13
_diffrn_reflns_limit_l_min -13
_diffrn_reflns_number 10780
_diffrn_reflns_theta_full 30.00
_diffrn_reflns_theta_max 30.03
_diffrn_reflns_theta_min 1.52
_diffrn_standards_decay_% 0
_diffrn_standards_interval_count 0
_diffrn_standards_interval_time 0
_diffrn_standards_number 0
_exptl_absorpt_coefficient_mu 0.134
_exptl_absorpt_correction_type none
_exptl_crystal_colour colourless
_exptl_crystal_density_diffrn 1.608
_exptl_crystal_density_method 'not measured'
_exptl_crystal_description tablet
_exptl_crystal_F_000 464
_exptl_crystal_size_max 0.30
_exptl_crystal_size_mid 0.15
_exptl_crystal_size_min 0.10
_refine_diff_density_max 0.357
_refine_diff_density_min -0.177
_refine_ls_extinction_method none
_refine_ls_goodness_of_fit_ref 1.056
_refine_ls_hydrogen_treatment constr
_refine_ls_matrix_type full
_refine_ls_number_parameters 146
_refine_ls_number_reflns 2707
_refine_ls_number_restraints 0
_refine_ls_restrained_S_all 1.056
_refine_ls_R_factor_all 0.0373
_refine_ls_R_factor_gt 0.0338
_refine_ls_shift/su_max <0.001
_refine_ls_shift/su_mean 0.000
_refine_ls_structure_factor_coef Fsqd
_refine_ls_weighting_details 'calc w = 1/[\s^2^(Fo^2^)+(0.0616P)^2^] where P = (Fo^2^+2Fc^2^)/3'
_refine_ls_weighting_scheme calc
_refine_ls_wR_factor_gt 0.0886
_refine_ls_wR_factor_ref 0.0905
_reflns_number_gt 2463
_reflns_number_total 2707
_reflns_threshold_expression I>2\s(I)
_cod_data_source_file bt6268.cif
_cod_data_source_block 3
_cod_original_sg_symbol_H-M 'P 21/c'
_cod_database_code 2201828
_cod_database_fobs_code 2201828

loop_
_symmetry_equiv_pos_as_xyz
'x, y, z'
'-x, y+1/2, -z+1/2'
'-x, -y, -z'
'x, -y-1/2, z-1/2'

loop_
_atom_site_label
_atom_site_fract_x
_atom_site_fract_y
_atom_site_fract_z
_atom_site_U_iso_or_equiv
_atom_site_adp_type
_atom_site_calc_flag
_atom_site_refinement_flags
_atom_site_occupancy
_atom_site_disorder_assembly
_atom_site_disorder_group
_atom_site_type_symbol
C1 0.41164(16) 0.32990(8) 0.36638(12) 0.0183(2) Uani d . 1 . . C
C2 0.54508(17) 0.29243(8) 0.25841(12) 0.0208(2) Uani d . 1 . . C
H2A 0.4927 0.2343 0.2081 0.025 Uiso calc R 1 . . H
H2B 0.6627 0.2720 0.3030 0.025 Uiso calc R 1 . . H
C3 0.57723(17) 0.37883(8) 0.15781(13) 0.0219(2) Uani d . 1 . . C
H3A 0.7103 0.3955 0.1529 0.026 Uiso calc R 1 . . H
H3B 0.5337 0.3613 0.0627 0.026 Uiso calc R 1 . . H
C4 0.46894(17) 0.46550(8) 0.21485(13) 0.0181(2) Uani d . 1 . . C
C5 0.09495(17) 0.65256(8) 0.38654(12) 0.0200(2) Uani d . 1 . . C
C6 -0.03924(17) 0.69540(8) 0.28252(13) 0.0215(2) Uani d . 1 . . C
H6A 0.0086 0.7588 0.2436 0.026 Uiso calc R 1 . . H
H6B -0.1600 0.7085 0.3276 0.026 Uiso calc R 1 . . H
C7 -0.05975(18) 0.61750(8) 0.16713(13) 0.0217(2) Uani d . 1 . . C
H7A -0.1915 0.6006 0.1525 0.026 Uiso calc R 1 . . H
H7B -0.0079 0.6426 0.0779 0.026 Uiso calc R 1 . . H
C8 0.04637(17) 0.52753(8) 0.21734(13) 0.0186(2) Uani d . 1 . . C
C9 0.25744(19) 0.49079(8) 0.41943(11) 0.0178(2) Uani d . 1 . . C
N1 0.37242(13) 0.43113(7) 0.33546(10) 0.0169(2) Uani d . 1 . . N
N2 0.14044(14) 0.55489(7) 0.34214(10) 0.01756(19) Uani d . 1 . . N
O1 0.34308(13) 0.28462(7) 0.46152(10) 0.0268(2) Uani d . 1 . . O
O2 0.46206(13) 0.54986(6) 0.17273(10) 0.0259(2) Uani d . 1 . . O
O3 0.15995(15) 0.69204(7) 0.48906(10) 0.0315(2) Uani d . 1 . . O
O4 0.05253(13) 0.44548(6) 0.16693(10) 0.0258(2) Uani d . 1 . . O
O5 0.25761(15) 0.48718(7) 0.54497(8) 0.0251(2) Uani d . 1 . . O

loop_
_atom_site_aniso_label
_atom_site_aniso_U_11
_atom_site_aniso_U_22
_atom_site_aniso_U_33
_atom_site_aniso_U_12
_atom_site_aniso_U_13
_atom_site_aniso_U_23
C1 0.0171(5) 0.0208(5) 0.0170(5) -0.0003(4) -0.0030(4) 0.0022(4)
C2 0.0222(6) 0.0203(5) 0.0198(5) 0.0035(4) -0.0001(5) 0.0015(4)
C3 0.0256(6) 0.0194(5) 0.0208(5) -0.0011(4) 0.0065(5) -0.0010(4)
C4 0.0192(5) 0.0198(5) 0.0154(5) -0.0025(4) 0.0011(4) 0.0006(4)
C5 0.0197(5) 0.0184(5) 0.0219(5) -0.0004(4) 0.0034(4) -0.0046(4)
C6 0.0228(6) 0.0187(5) 0.0228(5) 0.0024(4) 0.0030(5) -0.0025(4)
C7 0.0263(6) 0.0180(5) 0.0208(5) 0.0019(4) -0.0042(5) 0.0008(4)
C8 0.0205(6) 0.0183(5) 0.0169(5) -0.0015(4) -0.0010(5) -0.0008(4)
C9 0.0158(5) 0.0211(5) 0.0165(4) -0.0010(4) -0.0005(5) 0.0005(4)
N1 0.0177(4) 0.0173(4) 0.0157(4) 0.0001(3) 0.0026(4) 0.0022(3)
N2 0.0191(5) 0.0178(4) 0.0158(4) 0.0008(3) -0.0001(4) -0.0030(3)
O1 0.0299(5) 0.0263(4) 0.0243(4) 0.0011(4) 0.0039(4) 0.0086(4)
O2 0.0340(5) 0.0201(4) 0.0235(5) -0.0001(3) 0.0064(4) 0.0045(3)
O3 0.0362(5) 0.0297(5) 0.0287(5) 0.0027(4) -0.0066(4) -0.0135(4)
O4 0.0339(5) 0.0191(4) 0.0244(5) 0.0028(3) -0.0071(4) -0.0057(3)
O5 0.0274(4) 0.0332(5) 0.0148(4) 0.0006(4) 0.0012(4) 0.0003(3)

loop_
_atom_type_symbol
_atom_type_description
_atom_type_scat_dispersion_real
_atom_type_scat_dispersion_imag
_atom_type_scat_source
C C 0.0033 0.0016 'International Tables Vol C Tables 4.2.6.8 and 6.1.1.4'
H H 0.0000 0.0000 'International Tables Vol C Tables 4.2.6.8 and 6.1.1.4'
N N 0.0061 0.0033 'International Tables Vol C Tables 4.2.6.8 and 6.1.1.4'
O O 0.0106 0.0060 'International Tables Vol C Tables 4.2.6.8 and 6.1.1.4'

loop_
_geom_angle_atom_site_label_1
_geom_angle_atom_site_label_2
_geom_angle_atom_site_label_3
_geom_angle
_geom_angle_publ_flag
O1 C1 N1 123.98(11) ?
O1 C1 C2 128.17(10) ?
N1 C1 C2 107.82(9) ?
C1 C2 C3 106.15(9) ?
C1 C2 H2A 110.5 ?
C3 C2 H2A 110.5 ?
C1 C2 H2B 110.5 ?
C3 C2 H2B 110.5 ?
H2A C2 H2B 108.7 ?
C4 C3 C2 106.18(10) ?
C4 C3 H3A 110.5 ?
C2 C3 H3A 110.5 ?
C4 C3 H3B 110.5 ?
C2 C3 H3B 110.5 ?
H3A C3 H3B 108.7 ?
O2 C4 N1 123.72(11) ?
O2 C4 C3 128.84(11) ?
N1 C4 C3 107.43(9) ?
O3 C5 N2 123.88(11) ?
O3 C5 C6 128.32(11) ?
N2 C5 C6 107.78(9) ?
C5 C6 C7 106.22(9) ?
C5 C6 H6A 110.5 ?
C7 C6 H6A 110.5 ?
C5 C6 H6B 110.5 ?
C7 C6 H6B 110.5 ?
H6A C6 H6B 108.7 ?
C8 C7 C6 105.53(10) ?
C8 C7 H7A 110.6 ?
C6 C7 H7A 110.6 ?
C8 C7 H7B 110.6 ?
C6 C7 H7B 110.6 ?
H7A C7 H7B 108.8 ?
O4 C8 N2 123.69(11) ?
O4 C8 C7 128.55(11) ?
N2 C8 C7 107.74(9) ?
O5 C9 N1 123.16(12) y
O5 C9 N2 123.14(12) y
N1 C9 N2 113.70(9) y
C9 N1 C1 122.96(10) ?
C9 N1 C4 124.65(9) ?
C1 N1 C4 112.33(9) ?
C9 N2 C5 123.00(9) ?
C9 N2 C8 124.63(9) ?
C5 N2 C8 112.26(9) ?

loop_
_geom_bond_atom_site_label_1
_geom_bond_atom_site_label_2
_geom_bond_site_symmetry_2
_geom_bond_distance
_geom_bond_publ_flag
C1 O1 . 1.2001(14) ?
C1 N1 . 1.4167(14) ?
C1 C2 . 1.4996(16) ?
C2 C3 . 1.5223(16) ?
C2 H2A . 0.9900 ?
C2 H2B . 0.9900 ?
C3 C4 . 1.5031(16) ?
C3 H3A . 0.9900 ?
C3 H3B . 0.9900 ?
C4 O2 . 1.2006(14) ?
C4 N1 . 1.4239(15) ?
C5 O3 . 1.2082(14) ?
C5 N2 . 1.4143(14) ?
C5 C6 . 1.5031(17) ?
C6 C7 . 1.5250(16) ?
C6 H6A . 0.9900 ?
C6 H6B . 0.9900 ?
C7 C8 . 1.5075(16) ?
C7 H7A . 0.9900 ?
C7 H7B . 0.9900 ?
C8 O4 . 1.2007(14) ?
C8 N2 . 1.4207(15) ?
C9 O5 . 1.2001(13) y
C9 N1 . 1.4052(15) y
C9 N2 . 1.4139(15) y

loop_
_geom_hbond_atom_site_label_D
_geom_hbond_atom_site_label_H
_geom_hbond_atom_site_label_A
_geom_hbond_site_symmetry_A
_geom_hbond_distance_DH
_geom_hbond_distance_HA
_geom_hbond_distance_DA
_geom_hbond_angle_DHA
C2 H2A O1 4_565 0.99 2.60 3.3530(15) 132
C6 H6B O1 2 0.99 3.23 3.4198(16) 93
C3 H3B O1 4_565 0.99 2.58 3.3436(15) 134
C3 H3B O2 3_665 0.99 2.54 3.3108(16) 134
C7 H7A O2 1_455 0.99 2.60 3.5779(17) 168
C2 H2B O3 3_666 0.99 2.41 3.2274(16) 139
C7 H7B O3 4_575 0.99 2.66 3.4543(15) 137
C7 H7B O4 3_565 0.99 2.64 3.3011(16) 124
C3 H3A O4 1_655 0.99 2.57 3.5548(16) 174
C6 H6A O4 2 0.99 2.68 3.3862(15) 129

loop_
_geom_torsion_atom_site_label_1
_geom_torsion_atom_site_label_2
_geom_torsion_atom_site_label_3
_geom_torsion_atom_site_label_4
_geom_torsion
_geom_torsion_publ_flag
O1 C1 C2 C3 176.48(12) ?
N1 C1 C2 C3 -1.80(13) ?
C1 C2 C3 C4 2.86(13) ?
C2 C3 C4 O2 175.89(13) ?
C2 C3 C4 N1 -2.91(13) ?
O3 C5 C6 C7 174.57(12) ?
N2 C5 C6 C7 -3.72(13) ?
C5 C6 C7 C8 6.42(13) ?
C6 C7 C8 O4 171.75(13) ?
C6 C7 C8 N2 -6.91(13) ?
O5 C9 N1 C1 39.17(18) y
N2 C9 N1 C1 -140.34(11) ?
O5 C9 N1 C4 -137.79(14) ?
N2 C9 N1 C4 42.70(15) y
O1 C1 N1 C9 4.30(18) ?
C2 C1 N1 C9 -177.34(10) ?
O1 C1 N1 C4 -178.40(12) ?
C2 C1 N1 C4 -0.04(13) ?
O2 C4 N1 C9 0.26(18) ?
C3 C4 N1 C9 179.14(11) ?
O2 C4 N1 C1 -176.99(12) ?
C3 C4 N1 C1 1.89(13) ?
O5 C9 N2 C5 37.12(19) ?
N1 C9 N2 C5 -143.37(10) ?
O5 C9 N2 C8 -138.71(13) ?
N1 C9 N2 C8 40.80(16) ?
O3 C5 N2 C9 4.64(18) ?
C6 C5 N2 C9 -176.98(11) ?
O3 C5 N2 C8 -179.07(11) ?
C6 C5 N2 C8 -0.69(13) ?
O4 C8 N2 C9 2.37(19) ?
C7 C8 N2 C9 -178.89(11) ?
O4 C8 N2 C5 -173.85(12) ?
C7 C8 N2 C5 4.89(13) ?

loop_
_cod_related_entry_id
_cod_related_entry_database
_cod_related_entry_code
1 ChemSpider 473807
